data_1517003
loop_
_publ_author_name
'Markus Graser'
'Holger Kopacka'
'Klaus Wurst'
'Thomas Muller'
'Benno Bildstein'

_publ_section_title
;
 Structurally diverse pyridyl or quinolyl enolato/enamido metal complexes
 of Li, Zr, Fe, Co, Ni, Cu and Zn
;
_journal_name_full
;
Inorganica Chimica Acta
;
_journal_page_first 38
_journal_page_last 49
_journal_volume 401
_journal_year 2013
_chemical_formula_sum 'C42 H38 Co N4'
_chemical_formula_weight 657.69
_space_group_IT_number 14
_symmetry_cell_setting monoclinic
_symmetry_space_group_name_Hall '-P 2yn'
_symmetry_space_group_name_H-M 'P 1 21/n 1'
_atom_sites_solution_hydrogens geom
_atom_sites_solution_primary direct
_atom_sites_solution_secondary difmap
_cell_angle_alpha 90.00
_cell_angle_beta 113.229(2)
_cell_angle_gamma 90.00
_cell_formula_units_Z 4
_cell_length_a 20.9121(2)
_cell_length_b 8.2655(3)
_cell_length_c 21.6490(3)
_cell_measurement_reflns_used 54381
_cell_measurement_temperature 233(2)
_cell_measurement_theta_max 25.0
_cell_measurement_theta_min 1.0
_cell_volume 3438.66(15)
_computing_data_collection COLLECT
_computing_data_reduction 'DENZO and SCALEPACK'
_computing_structure_refinement 'SHELXL-97 (Sheldrick, 1997)'
_computing_structure_solution 'SHELXS-97 (Sheldrick, 1990)'
_diffrn_ambient_temperature 233(2)
_diffrn_measured_fraction_theta_full 0.998
_diffrn_measured_fraction_theta_max 0.998
_diffrn_measurement_device_type 'Nonius KappaCCD'
_diffrn_measurement_method 'phi- and omega-scans'
_diffrn_radiation_monochromator graphite
_diffrn_radiation_source 'fine-focus sealed tube'
_diffrn_radiation_type MoK\a
_diffrn_radiation_wavelength 0.71073
_diffrn_reflns_av_R_equivalents 0.0229
_diffrn_reflns_av_sigmaI/netI 0.0246
_diffrn_reflns_limit_h_max 23
_diffrn_reflns_limit_h_min -24
_diffrn_reflns_limit_k_max 7
_diffrn_reflns_limit_k_min -9
_diffrn_reflns_limit_l_max 25
_diffrn_reflns_limit_l_min -21
_diffrn_reflns_number 16600
_diffrn_reflns_theta_full 25.00
_diffrn_reflns_theta_max 25.00
_diffrn_reflns_theta_min 1.74
_diffrn_standards_number 0
_exptl_absorpt_coefficient_mu 0.535
_exptl_absorpt_correction_type none
_exptl_crystal_colour red
_exptl_crystal_density_diffrn 1.270
_exptl_crystal_density_method 'not measured'
_exptl_crystal_description prism
_exptl_crystal_F_000 1380
_exptl_crystal_size_max 0.4
_exptl_crystal_size_mid 0.25
_exptl_crystal_size_min 0.08
_refine_diff_density_max 0.207
_refine_diff_density_min -0.300
_refine_diff_density_rms 0.039
_refine_ls_extinction_method none
_refine_ls_goodness_of_fit_ref 1.052
_refine_ls_matrix_type full
_refine_ls_number_parameters 428
_refine_ls_number_reflns 6049
_refine_ls_number_restraints 0
_refine_ls_restrained_S_all 1.052
_refine_ls_R_factor_all 0.0438
_refine_ls_R_factor_gt 0.0347
_refine_ls_shift/su_max 0.000
_refine_ls_shift/su_mean 0.000
_refine_ls_structure_factor_coef Fsqd
_refine_ls_weighting_details 'calc w=1/[\s^2^(Fo^2^)+(0.0518P)^2^+1.1072P] where P=(Fo^2^+2Fc^2^)/3'
_refine_ls_weighting_scheme calc
_refine_ls_wR_factor_gt 0.0937
_refine_ls_wR_factor_ref 0.0980
_reflns_number_gt 5140
_reflns_number_total 6049
_reflns_threshold_expression >2sigma(I)
_cod_data_source_file ICA-2013-401-38-49-43.cif
_cod_data_source_block 23
_cod_original_cell_volume 3438.66(14)
_cod_original_sg_symbol_H-M P21/n
_cod_database_code 1517003

loop_
_symmetry_equiv_pos_as_xyz
'x, y, z'
'-x+1/2, y+1/2, -z+1/2'
'-x, -y, -z'
'x-1/2, -y-1/2, z-1/2'

loop_
_atom_site_label
_atom_site_type_symbol
_atom_site_fract_x
_atom_site_fract_y
_atom_site_fract_z
_atom_site_U_iso_or_equiv
_atom_site_adp_type
_atom_site_occupancy
_atom_site_symmetry_multiplicity
_atom_site_calc_flag
_atom_site_refinement_flags
Co1 Co 0.314431(12) 0.84751(3) 0.071640(11) 0.03653(10) Uani 1 1 d .
N1 N 0.26359(7) 0.99246(19) -0.00339(7) 0.0365(3) Uani 1 1 d .
N2 N 0.34560(8) 0.6966(2) 0.01709(8) 0.0408(4) Uani 1 1 d .
N3 N 0.39260(7) 0.85952(18) 0.15883(7) 0.0357(3) Uani 1 1 d .
N4 N 0.24650(8) 0.7726(2) 0.11040(8) 0.0438(4) Uani 1 1 d .
C1 C 0.27784(9) 1.0011(2) -0.05954(8) 0.0391(4) Uani 1 1 d .
C2 C 0.32152(10) 0.8941(3) -0.07265(9) 0.0450(5) Uani 1 1 d .
H2 H 0.3332 0.9232 -0.1088 0.054 Uiso 1 1 calc .
C3 C 0.35169(9) 0.7468(3) -0.04028(9) 0.0432(5) Uani 1 1 d .
C4 C 0.38861(12) 0.6474(3) -0.06850(11) 0.0583(6) Uani 1 1 d .
H4 H 0.3942 0.6818 -0.1074 0.070 Uiso 1 1 calc .
C5 C 0.41587(12) 0.5036(3) -0.04003(13) 0.0693(7) Uani 1 1 d .
H5 H 0.4401 0.4386 -0.0592 0.083 Uiso 1 1 calc .
C6 C 0.40772(13) 0.4537(3) 0.01708(14) 0.0683(7) Uani 1 1 d .
H6 H 0.4255 0.3536 0.0371 0.082 Uiso 1 1 calc .
C7 C 0.37343(11) 0.5524(3) 0.04376(11) 0.0532(5) Uani 1 1 d .
H7 H 0.3687 0.5184 0.0832 0.064 Uiso 1 1 calc .
C8 C 0.24838(10) 1.1366(3) -0.10863(9) 0.0438(5) Uani 1 1 d .
C9 C 0.22682(12) 1.1097(3) -0.17753(10) 0.0589(6) Uani 1 1 d .
H9 H 0.2277 1.0042 -0.1934 0.071 Uiso 1 1 calc .
C10 C 0.20421(14) 1.2363(4) -0.22272(11) 0.0747(8) Uani 1 1 d .
H10 H 0.1906 1.2164 -0.2689 0.090 Uiso 1 1 calc .
C11 C 0.20143(13) 1.3903(4) -0.20072(14) 0.0746(8) Uani 1 1 d .
H11 H 0.1853 1.4756 -0.2317 0.090 Uiso 1 1 calc .
C12 C 0.22240(12) 1.4199(3) -0.13256(13) 0.0644(6) Uani 1 1 d .
H12 H 0.2211 1.5257 -0.1171 0.077 Uiso 1 1 calc .
C13 C 0.24529(11) 1.2933(3) -0.08732(10) 0.0504(5) Uani 1 1 d .
H13 H 0.2590 1.3140 -0.0412 0.060 Uiso 1 1 calc .
C14 C 0.20097(10) 1.0578(2) -0.00233(9) 0.0420(5) Uani 1 1 d .
C15 C 0.20506(13) 1.1637(3) 0.04940(12) 0.0552(6) Uani 1 1 d .
C16 C 0.14369(19) 1.2084(4) 0.05590(17) 0.0847(10) Uani 1 1 d .
H16 H 0.1458 1.2794 0.0906 0.102 Uiso 1 1 calc .
C17 C 0.0799(2) 1.1504(4) 0.0124(2) 0.1029(14) Uani 1 1 d .
H17 H 0.0391 1.1806 0.0178 0.124 Uiso 1 1 calc .
C18 C 0.07665(12) 1.0499(4) -0.03793(19) 0.0857(10) Uani 1 1 d .
H18 H 0.0329 1.0126 -0.0677 0.103 Uiso 1 1 calc .
C19 C 0.13607(10) 0.9991(3) -0.04740(12) 0.0561(6) Uani 1 1 d .
C21 C 0.38173(9) 0.8963(2) 0.21519(9) 0.0383(4) Uani 1 1 d .
C22 C 0.31758(10) 0.8924(3) 0.21884(9) 0.0455(5) Uani 1 1 d .
H22 H 0.3157 0.9388 0.2577 0.055 Uiso 1 1 calc .
C23 C 0.25339(10) 0.8278(3) 0.17193(10) 0.0451(5) Uani 1 1 d .
C24 C 0.19570(12) 0.8179(3) 0.19073(11) 0.0611(6) Uani 1 1 d .
H24 H 0.1993 0.8594 0.2324 0.073 Uiso 1 1 calc .
C25 C 0.13476(11) 0.7478(4) 0.14829(13) 0.0716(8) Uani 1 1 d .
H25 H 0.0963 0.7424 0.1604 0.086 Uiso 1 1 calc .
C26 C 0.13027(12) 0.6853(4) 0.08754(12) 0.0702(7) Uani 1 1 d .
H26 H 0.0896 0.6329 0.0586 0.084 Uiso 1 1 calc .
C27 C 0.18593(11) 0.7012(3) 0.07052(10) 0.0571(6) Uani 1 1 d .
H27 H 0.1822 0.6604 0.0287 0.069 Uiso 1 1 calc .
C28 C 0.44203(9) 0.9511(2) 0.27649(9) 0.0414(4) Uani 1 1 d .
C29 C 0.48657(11) 1.0714(3) 0.27214(10) 0.0493(5) Uani 1 1 d .
H29 H 0.4793 1.1163 0.2300 0.059 Uiso 1 1 calc .
C30 C 0.54129(12) 1.1261(3) 0.32878(13) 0.0625(6) Uani 1 1 d .
H30 H 0.5708 1.2078 0.3250 0.075 Uiso 1 1 calc .
C31 C 0.55260(12) 1.0609(4) 0.39068(12) 0.0681(7) Uani 1 1 d .
H31 H 0.5900 1.0974 0.4292 0.082 Uiso 1 1 calc .
C32 C 0.50949(13) 0.9434(4) 0.39593(11) 0.0665(7) Uani 1 1 d .
H32 H 0.5174 0.8993 0.4384 0.080 Uiso 1 1 calc .
C33 C 0.45378(11) 0.8872(3) 0.33954(10) 0.0524(5) Uani 1 1 d .
H33 H 0.4243 0.8065 0.3440 0.063 Uiso 1 1 calc .
C34 C 0.46063(9) 0.8075(2) 0.16662(9) 0.0386(4) Uani 1 1 d .
C35 C 0.48899(11) 0.6653(3) 0.20288(10) 0.0479(5) Uani 1 1 d .
C36 C 0.55521(13) 0.6175(3) 0.20948(12) 0.0679(7) Uani 1 1 d .
H36 H 0.5751 0.5241 0.2344 0.081 Uiso 1 1 calc .
C37 C 0.59162(13) 0.7030(4) 0.18068(14) 0.0764(8) Uani 1 1 d .
H37 H 0.6369 0.6706 0.1870 0.092 Uiso 1 1 calc .
C38 C 0.56264(12) 0.8363(3) 0.14248(13) 0.0665(7) Uani 1 1 d .
H38 H 0.5877 0.8921 0.1215 0.080 Uiso 1 1 calc .
C39 C 0.49624(10) 0.8913(3) 0.13403(10) 0.0474(5) Uani 1 1 d .
C151 C 0.27345(15) 1.2285(3) 0.09782(12) 0.0684(7) Uani 1 1 d .
H15A H 0.3044 1.2438 0.0747 0.103 Uiso 1 1 calc R
H15B H 0.2941 1.1523 0.1344 0.103 Uiso 1 1 calc R
H15C H 0.2661 1.3313 0.1156 0.103 Uiso 1 1 calc R
C191 C 0.13054(13) 0.8781(3) -0.10097(12) 0.0723(8) Uani 1 1 d .
H19A H 0.1379 0.9321 -0.1374 0.108 Uiso 1 1 calc R
H19B H 0.0847 0.8293 -0.1179 0.108 Uiso 1 1 calc R
H19C H 0.1655 0.7948 -0.0822 0.108 Uiso 1 1 calc R
C351 C 0.44931(14) 0.5611(3) 0.23236(12) 0.0668(7) Uani 1 1 d .
H35A H 0.4570 0.5997 0.2770 0.100 Uiso 1 1 calc R
H35B H 0.4653 0.4501 0.2351 0.100 Uiso 1 1 calc R
H35C H 0.4000 0.5661 0.2040 0.100 Uiso 1 1 calc R
C391 C 0.46544(13) 1.0374(3) 0.09195(12) 0.0624(6) Uani 1 1 d .
H39A H 0.5006 1.0905 0.0804 0.094 Uiso 1 1 calc R
H39B H 0.4488 1.1117 0.1170 0.094 Uiso 1 1 calc R
H39C H 0.4269 1.0048 0.0511 0.094 Uiso 1 1 calc R

loop_
_atom_site_aniso_label
_atom_site_aniso_U_11
_atom_site_aniso_U_22
_atom_site_aniso_U_33
_atom_site_aniso_U_23
_atom_site_aniso_U_13
_atom_site_aniso_U_12
Co1 0.03304(15) 0.04685(17) 0.02884(14) 0.00338(10) 0.01128(11) -0.00082(10)
N1 0.0327(8) 0.0463(9) 0.0306(8) 0.0032(7) 0.0127(6) -0.0010(7)
N2 0.0381(8) 0.0447(9) 0.0364(8) -0.0045(7) 0.0114(7) -0.0048(7)
N3 0.0297(7) 0.0450(9) 0.0312(8) 0.0012(6) 0.0108(6) 0.0000(6)
N4 0.0356(8) 0.0556(10) 0.0375(9) 0.0107(8) 0.0114(7) -0.0070(7)
C1 0.0331(9) 0.0526(12) 0.0291(9) 0.0013(8) 0.0097(8) -0.0101(8)
C2 0.0436(11) 0.0625(13) 0.0333(10) -0.0017(9) 0.0198(9) -0.0076(10)
C3 0.0346(10) 0.0564(13) 0.0378(10) -0.0087(9) 0.0135(8) -0.0072(9)
C4 0.0467(12) 0.0831(18) 0.0448(12) -0.0147(11) 0.0179(10) 0.0017(11)
C5 0.0526(14) 0.0783(18) 0.0689(16) -0.0264(14) 0.0153(12) 0.0116(13)
C6 0.0650(15) 0.0545(15) 0.0731(17) -0.0106(12) 0.0140(13) 0.0095(12)
C7 0.0535(12) 0.0466(13) 0.0529(12) -0.0038(10) 0.0139(10) -0.0057(10)
C8 0.0322(10) 0.0611(14) 0.0354(10) 0.0089(9) 0.0104(8) -0.0094(9)
C9 0.0561(13) 0.0796(16) 0.0365(11) 0.0076(11) 0.0134(10) -0.0106(12)
C10 0.0670(16) 0.109(2) 0.0386(12) 0.0254(14) 0.0104(11) -0.0108(16)
C11 0.0544(14) 0.096(2) 0.0663(17) 0.0436(16) 0.0162(12) 0.0000(14)
C12 0.0520(13) 0.0635(15) 0.0742(17) 0.0229(13) 0.0212(12) -0.0024(11)
C13 0.0431(11) 0.0597(14) 0.0453(11) 0.0108(10) 0.0142(9) -0.0088(10)
C14 0.0400(10) 0.0460(11) 0.0434(10) 0.0174(9) 0.0203(9) 0.0040(9)
C15 0.0713(15) 0.0489(13) 0.0610(14) 0.0195(11) 0.0428(12) 0.0149(11)
C16 0.113(3) 0.0681(17) 0.115(2) 0.0352(17) 0.090(2) 0.0343(18)
C17 0.090(2) 0.091(2) 0.172(4) 0.063(2) 0.100(3) 0.044(2)
C18 0.0400(13) 0.091(2) 0.128(3) 0.065(2) 0.0356(16) 0.0128(13)
C19 0.0391(11) 0.0618(14) 0.0659(14) 0.0322(12) 0.0188(10) -0.0010(10)
C21 0.0375(10) 0.0449(11) 0.0326(9) 0.0036(8) 0.0139(8) 0.0024(8)
C22 0.0398(10) 0.0640(13) 0.0353(10) 0.0001(9) 0.0175(8) -0.0003(9)
C23 0.0381(10) 0.0582(13) 0.0403(10) 0.0125(9) 0.0169(9) -0.0016(9)
C24 0.0467(12) 0.0926(18) 0.0502(12) 0.0137(12) 0.0255(10) -0.0051(12)
C25 0.0400(12) 0.109(2) 0.0680(16) 0.0252(15) 0.0240(11) -0.0140(13)
C26 0.0469(13) 0.101(2) 0.0541(14) 0.0187(13) 0.0111(11) -0.0260(13)
C27 0.0479(12) 0.0738(15) 0.0429(11) 0.0116(11) 0.0107(10) -0.0177(11)
C28 0.0350(10) 0.0516(12) 0.0353(10) -0.0059(9) 0.0112(8) 0.0062(9)
C29 0.0455(11) 0.0544(13) 0.0474(11) -0.0102(10) 0.0179(9) 0.0007(10)
C30 0.0450(12) 0.0631(15) 0.0726(17) -0.0269(12) 0.0160(12) -0.0031(10)
C31 0.0467(13) 0.0818(18) 0.0568(15) -0.0290(13) 0.0002(11) 0.0128(13)
C32 0.0604(15) 0.0921(19) 0.0351(11) -0.0063(12) 0.0061(10) 0.0257(14)
C33 0.0480(12) 0.0700(14) 0.0371(11) -0.0004(10) 0.0146(9) 0.0104(10)
C34 0.0300(9) 0.0493(11) 0.0324(9) -0.0083(8) 0.0080(7) -0.0015(8)
C35 0.0450(11) 0.0528(13) 0.0367(10) -0.0065(9) 0.0063(9) 0.0093(9)
C36 0.0542(14) 0.0805(18) 0.0522(13) -0.0149(12) 0.0031(11) 0.0250(13)
C37 0.0429(13) 0.108(2) 0.0705(17) -0.0288(17) 0.0144(13) 0.0154(15)
C38 0.0463(13) 0.092(2) 0.0699(16) -0.0297(14) 0.0319(12) -0.0176(13)
C39 0.0396(11) 0.0590(13) 0.0454(11) -0.0138(10) 0.0187(9) -0.0105(9)
C151 0.103(2) 0.0564(14) 0.0522(13) -0.0029(11) 0.0377(14) 0.0022(14)
C191 0.0523(14) 0.0898(19) 0.0581(14) 0.0110(14) 0.0039(11) -0.0309(13)
C351 0.0852(17) 0.0508(14) 0.0561(14) 0.0120(11) 0.0189(13) 0.0110(12)
C391 0.0649(14) 0.0668(15) 0.0643(14) 0.0011(12) 0.0349(12) -0.0177(12)

loop_
_atom_type_symbol
_atom_type_description
_atom_type_scat_dispersion_real
_atom_type_scat_dispersion_imag
_atom_type_scat_source
C C 0.0033 0.0016 'International Tables Vol C Tables 4.2.6.8 and 6.1.1.4'
H H 0.0000 0.0000 'International Tables Vol C Tables 4.2.6.8 and 6.1.1.4'
N N 0.0061 0.0033 'International Tables Vol C Tables 4.2.6.8 and 6.1.1.4'
Co Co 0.3494 0.9721 'International Tables Vol C Tables 4.2.6.8 and 6.1.1.4'

loop_
_geom_angle_atom_site_label_1
_geom_angle_atom_site_label_2
_geom_angle_atom_site_label_3
_geom_angle
N3 Co1 N1 138.06(6)
N3 Co1 N2 105.04(6)
N1 Co1 N2 95.09(6)
N3 Co1 N4 94.13(6)
N1 Co1 N4 107.00(6)
N2 Co1 N4 120.25(7)
C1 N1 C14 121.34(15)
C1 N1 Co1 122.22(12)
C14 N1 Co1 114.83(11)
C7 N2 C3 118.60(17)
C7 N2 Co1 118.97(13)
C3 N2 Co1 121.27(14)
C21 N3 C34 118.12(15)
C21 N3 Co1 120.40(12)
C34 N3 Co1 120.86(11)
C27 N4 C23 118.77(17)
C27 N4 Co1 120.32(13)
C23 N4 Co1 119.05(13)
N1 C1 C2 123.07(17)
N1 C1 C8 119.87(17)
C2 C1 C8 116.99(16)
C1 C2 C3 130.45(17)
N2 C3 C4 118.6(2)
N2 C3 C2 121.81(17)
C4 C3 C2 119.60(18)
C5 C4 C3 120.9(2)
C4 C5 C6 119.5(2)
C7 C6 C5 118.4(2)
N2 C7 C6 124.0(2)
C13 C8 C9 117.9(2)
C13 C8 C1 121.52(17)
C9 C8 C1 120.5(2)
C10 C9 C8 120.8(3)
C11 C10 C9 120.5(2)
C10 C11 C12 119.8(2)
C13 C12 C11 119.7(3)
C12 C13 C8 121.3(2)
C15 C14 C19 120.6(2)
C15 C14 N1 118.96(18)
C19 C14 N1 119.92(19)
C16 C15 C14 118.6(3)
C16 C15 C151 119.8(3)
C14 C15 C151 121.6(2)
C17 C16 C15 121.3(3)
C18 C17 C16 119.5(3)
C17 C18 C19 122.5(3)
C18 C19 C14 117.6(3)
C18 C19 C191 120.7(2)
C14 C19 C191 121.6(2)
N3 C21 C22 123.93(17)
N3 C21 C28 118.87(16)
C22 C21 C28 117.16(16)
C21 C22 C23 129.21(18)
N4 C23 C24 119.17(19)
N4 C23 C22 121.86(17)
C24 C23 C22 118.96(19)
C25 C24 C23 120.2(2)
C24 C25 C26 119.5(2)
C27 C26 C25 118.6(2)
N4 C27 C26 123.7(2)
C29 C28 C33 118.28(18)
C29 C28 C21 120.62(17)
C33 C28 C21 121.07(18)
C30 C29 C28 121.1(2)
C31 C30 C29 120.0(2)
C32 C31 C30 119.8(2)
C31 C32 C33 121.2(2)
C28 C33 C32 119.7(2)
C39 C34 C35 120.32(18)
C39 C34 N3 119.68(17)
C35 C34 N3 119.83(17)
C36 C35 C34 118.5(2)
C36 C35 C351 119.2(2)
C34 C35 C351 122.26(19)
C37 C36 C35 121.4(2)
C36 C37 C38 120.2(2)
C37 C38 C39 121.3(2)
C34 C39 C38 118.1(2)
C34 C39 C391 121.40(18)
C38 C39 C391 120.5(2)

loop_
_geom_bond_atom_site_label_1
_geom_bond_atom_site_label_2
_geom_bond_distance
Co1 N3 1.9522(15)
Co1 N1 1.9600(14)
Co1 N2 1.9957(16)
Co1 N4 2.0114(15)
N1 C1 1.363(2)
N1 C14 1.425(2)
N2 C7 1.352(3)
N2 C3 1.362(2)
N3 C21 1.361(2)
N3 C34 1.431(2)
N4 C27 1.355(3)
N4 C23 1.361(3)
C1 C2 1.379(3)
C1 C8 1.499(3)
C2 C3 1.422(3)
C3 C4 1.420(3)
C4 C5 1.357(4)
C5 C6 1.376(4)
C6 C7 1.356(3)
C8 C13 1.384(3)
C8 C9 1.395(3)
C9 C10 1.382(4)
C10 C11 1.368(4)
C11 C12 1.385(4)
C12 C13 1.384(3)
C14 C15 1.397(3)
C14 C19 1.409(3)
C15 C16 1.395(4)
C15 C151 1.500(4)
C16 C17 1.380(5)
C17 C18 1.351(5)
C18 C19 1.401(4)
C19 C191 1.501(4)
C21 C22 1.375(3)
C21 C28 1.496(3)
C22 C23 1.429(3)
C23 C24 1.420(3)
C24 C25 1.371(3)
C25 C26 1.381(4)
C26 C27 1.359(3)
C28 C29 1.391(3)
C28 C33 1.392(3)
C29 C30 1.382(3)
C30 C31 1.376(4)
C31 C32 1.360(4)
C32 C33 1.393(3)
C34 C39 1.395(3)
C34 C35 1.408(3)
C35 C36 1.392(3)
C35 C351 1.502(3)
C36 C37 1.357(4)
C37 C38 1.367(4)
C38 C39 1.403(3)
C39 C391 1.497(3)
